data_4020965
loop_
_publ_author_name
'Rosa L. Meza-Le\'on'
'David Crich'
'Sylvain Bern\`es'
'Leticia Quintero'

_publ_section_title
;
 Endo-Selective Quenching of Hexahydropyrrolo[2,3-b]indole-Based
 N-Acyliminium Ions
;
_journal_name_full 'Journal of Organic Chemistry'
_journal_page_first 3976
_journal_page_last 3978
_journal_paper_doi 10.1021/jo049757p
_journal_volume 69
_journal_year 2004
_chemical_formula_moiety 'C25 H24 N2 O4 S Se'
_chemical_formula_sum 'C25 H24 N2 O4 S Se'
_chemical_formula_weight 527.48
_space_group_IT_number 15
_symmetry_cell_setting monoclinic
_symmetry_space_group_name_Hall '-C 2yc'
_symmetry_space_group_name_H-M 'C 1 2/c 1'
_cell_angle_alpha 90.00
_cell_angle_beta 92.905(7)
_cell_angle_gamma 90.00
_cell_formula_units_Z 8
_cell_length_a 18.886(2)
_cell_length_b 9.2676(16)
_cell_length_c 27.997(3)
_cell_measurement_temperature 300(2)
_cell_volume 4893.9(12)
_diffrn_ambient_temperature 300(2)
_exptl_crystal_density_diffrn 1.432
_cod_depositor_comments
;
The following automatic conversions were performed:
'_symmetry_cell_setting' value 'Monoclinic' changed to 'monoclinic'
according to '/home/saulius/struct/CIF-dictionaries/cif_core.dic'
dictionary named 'cif_core.dic' version 2.4.1 from 2010-06-29.

Automatic conversion script
Id: cif_fix_enum 1527 2010-12-29 10:47:43Z saulius 
;
_cod_original_sg_symbol_H-M 'C 2/c'
_cod_database_code 4020965

loop_
_symmetry_equiv_pos_as_xyz
'x, y, z'
'-x, y, -z+1/2'
'x+1/2, y+1/2, z'
'-x+1/2, y+1/2, -z+1/2'
'-x, -y, -z'
'x, -y, z-1/2'
'-x+1/2, -y+1/2, -z'
'x+1/2, -y+1/2, z-1/2'

loop_
_atom_site_label
_atom_site_type_symbol
_atom_site_fract_x
_atom_site_fract_y
_atom_site_fract_z
_atom_site_U_iso_or_equiv
_atom_site_adp_type
_atom_site_occupancy
_atom_site_symmetry_multiplicity
_atom_site_calc_flag
_atom_site_refinement_flags
_atom_site_disorder_assembly
_atom_site_disorder_group
Se1 Se 0.17591(4) 0.18930(9) 0.33053(3) 0.0721(3) Uani 1 1 d . . .
S1 S 0.07330(10) -0.15824(19) 0.07553(6) 0.0589(5) Uani 1 1 d . . .
N1 N 0.2287(2) 0.0600(5) 0.24603(15) 0.0400(12) Uani 1 1 d . . .
H1B H 0.2237 -0.0300 0.2392 0.048 Uiso 1 1 calc R . .
C2 C 0.1689(3) 0.1399(6) 0.26112(19) 0.0407(14) Uani 1 1 d . . .
H2B H 0.1673 0.2308 0.2432 0.049 Uiso 1 1 calc R . .
C3 C 0.1002(3) 0.0591(7) 0.24841(18) 0.0433(15) Uani 1 1 d . . .
H3B H 0.1033 -0.0369 0.2622 0.052 Uiso 1 1 calc R . .
H3C H 0.0613 0.1089 0.2626 0.052 Uiso 1 1 calc R . .
C3A C 0.0841(3) 0.0461(6) 0.19540(19) 0.0380(14) Uani 1 1 d . . .
C3B C 0.0594(3) 0.1608(6) 0.16394(19) 0.0359(13) Uani 1 1 d . . .
C4 C 0.0462(3) 0.3047(7) 0.1713(2) 0.0578(17) Uani 1 1 d . . .
H4D H 0.0520 0.3442 0.2018 0.069 Uiso 1 1 calc R . .
C5 C 0.0242(4) 0.3905(8) 0.1326(3) 0.076(2) Uani 1 1 d . . .
H5D H 0.0168 0.4888 0.1369 0.091 Uiso 1 1 calc R . .
C6 C 0.0132(4) 0.3301(9) 0.0879(3) 0.073(2) Uani 1 1 d . . .
H6B H -0.0021 0.3893 0.0626 0.088 Uiso 1 1 calc R . .
C7 C 0.0240(3) 0.1864(8) 0.0790(2) 0.0582(18) Uani 1 1 d . . .
H7B H 0.0158 0.1469 0.0486 0.070 Uiso 1 1 calc R . .
C7A C 0.0479(3) 0.1027(7) 0.11803(19) 0.0428(15) Uani 1 1 d . . .
N8 N 0.0646(2) -0.0441(5) 0.12083(15) 0.0463(13) Uani 1 1 d . . .
C8A C 0.0882(3) -0.0745(7) 0.16871(19) 0.0428(15) Uani 1 1 d . . .
H8AA H 0.1040 -0.1639 0.1800 0.051 Uiso 1 1 calc R . .
C9 C 0.2928(3) 0.1229(7) 0.2422(2) 0.0420(15) Uani 1 1 d . . .
O10 O 0.3057(2) 0.2490(5) 0.24854(16) 0.0582(12) Uani 1 1 d . . .
O11 O 0.3410(2) 0.0228(4) 0.23181(16) 0.0564(11) Uani 1 1 d . . .
C12 C 0.4111(3) 0.0776(8) 0.2263(3) 0.076(2) Uani 1 1 d . . .
H12B H 0.4421 -0.0003 0.2190 0.113 Uiso 1 1 calc R . .
H12C H 0.4280 0.1231 0.2556 0.113 Uiso 1 1 calc R . .
H12D H 0.4101 0.1470 0.2008 0.113 Uiso 1 1 calc R . .
C13 C 0.1869(4) -0.0048(9) 0.3540(2) 0.066(2) Uani 1 1 d . . .
C14 C 0.2546(4) -0.0668(11) 0.3570(2) 0.082(2) Uani 1 1 d . . .
H14A H 0.2940 -0.0135 0.3491 0.098 Uiso 1 1 calc R . .
C14' C 0.1301(4) -0.0806(11) 0.3686(3) 0.078(2) Uani 1 1 d . . .
H14B H 0.0856 -0.0376 0.3682 0.093 Uiso 1 1 calc R . .
C15 C 0.2617(6) -0.2066(14) 0.3717(3) 0.110(4) Uani 1 1 d . . .
H15A H 0.3062 -0.2497 0.3727 0.132 Uiso 1 1 calc R . .
C15' C 0.1385(6) -0.2194(14) 0.3838(3) 0.109(3) Uani 1 1 d . . .
H15B H 0.0996 -0.2712 0.3935 0.131 Uiso 1 1 calc R . .
C16 C 0.2049(9) -0.2836(11) 0.3848(3) 0.115(4) Uani 1 1 d . . .
H16B H 0.2104 -0.3792 0.3944 0.138 Uiso 1 1 calc R . .
O17 O 0.0152(2) -0.1298(6) 0.04250(15) 0.0749(15) Uani 1 1 d . . .
O18 O 0.0811(3) -0.2966(5) 0.09745(16) 0.0759(14) Uani 1 1 d . . .
C19 C 0.1524(4) -0.1096(7) 0.0499(2) 0.0529(17) Uani 1 1 d . . .
C20 C 0.1525(4) -0.0127(8) 0.0125(2) 0.067(2) Uani 1 1 d . . .
H20B H 0.1102 0.0260 -0.0002 0.080 Uiso 1 1 calc R . .
C20' C 0.2152(4) -0.1651(7) 0.0685(2) 0.0637(19) Uani 1 1 d . . .
H20C H 0.2157 -0.2299 0.0938 0.076 Uiso 1 1 calc R . .
C21 C 0.2160(4) 0.0258(8) -0.0058(2) 0.072(2) Uani 1 1 d . . .
H21B H 0.2158 0.0894 -0.0315 0.086 Uiso 1 1 calc R . .
C21' C 0.2781(4) -0.1233(8) 0.0488(3) 0.072(2) Uani 1 1 d . . .
H21C H 0.3205 -0.1632 0.0609 0.086 Uiso 1 1 calc R . .
C22 C 0.2798(4) -0.0261(8) 0.0127(2) 0.0641(19) Uani 1 1 d . . .
C23 C 0.3488(4) 0.0248(10) -0.0070(3) 0.098(3) Uani 1 1 d . . .
H23A H 0.3879 -0.0222 0.0099 0.146 Uiso 1 1 calc R . .
H23B H 0.3531 0.1273 -0.0029 0.146 Uiso 1 1 calc R . .
H23C H 0.3493 0.0015 -0.0404 0.146 Uiso 1 1 calc R . .

loop_
_atom_site_aniso_label
_atom_site_aniso_U_11
_atom_site_aniso_U_22
_atom_site_aniso_U_33
_atom_site_aniso_U_23
_atom_site_aniso_U_13
_atom_site_aniso_U_12
Se1 0.0784(5) 0.0814(6) 0.0548(4) -0.0274(4) -0.0136(4) 0.0145(5)
S1 0.0793(12) 0.0574(12) 0.0393(9) -0.0070(8) -0.0030(9) -0.0113(10)
N1 0.037(3) 0.031(3) 0.052(3) -0.009(2) 0.000(2) 0.001(3)
C2 0.045(4) 0.041(3) 0.036(3) -0.008(3) -0.008(3) 0.004(3)
C3 0.037(3) 0.056(4) 0.036(3) -0.003(3) -0.003(3) 0.004(3)
C3A 0.026(3) 0.046(4) 0.042(3) -0.003(3) -0.002(2) -0.002(3)
C3B 0.032(3) 0.040(4) 0.035(3) 0.003(3) 0.007(2) 0.007(3)
C4 0.057(4) 0.058(5) 0.060(4) -0.001(4) 0.012(3) 0.009(4)
C5 0.087(6) 0.046(4) 0.096(6) 0.014(5) 0.021(5) 0.017(4)
C6 0.082(5) 0.076(6) 0.062(5) 0.028(5) 0.012(4) 0.019(5)
C7 0.064(4) 0.066(5) 0.045(4) 0.013(4) 0.001(3) 0.008(4)
C7A 0.039(3) 0.049(4) 0.040(4) 0.008(3) 0.000(3) 0.001(3)
N8 0.061(3) 0.046(3) 0.031(3) 0.001(2) -0.008(2) -0.004(3)
C8A 0.044(4) 0.047(4) 0.037(3) 0.013(3) -0.002(3) 0.001(3)
C9 0.043(4) 0.040(4) 0.043(3) -0.001(3) -0.003(3) -0.001(3)
O10 0.046(3) 0.044(3) 0.084(3) -0.005(2) -0.002(2) -0.007(2)
O11 0.041(2) 0.048(3) 0.082(3) -0.001(2) 0.012(2) 0.007(2)
C12 0.048(4) 0.074(5) 0.106(6) 0.011(5) 0.016(4) 0.004(4)
C13 0.058(5) 0.105(6) 0.034(3) -0.014(4) -0.004(3) 0.020(5)
C14 0.075(6) 0.122(8) 0.048(4) 0.009(5) 0.001(4) 0.038(5)
C14' 0.067(6) 0.107(7) 0.059(5) -0.003(5) 0.001(4) 0.003(5)
C15 0.135(9) 0.137(10) 0.058(5) 0.009(6) 0.007(6) 0.066(8)
C15' 0.125(9) 0.140(11) 0.063(6) 0.015(6) 0.006(6) -0.018(8)
C16 0.194(13) 0.093(8) 0.056(6) 0.016(5) -0.004(7) 0.014(9)
O17 0.076(3) 0.101(4) 0.046(3) -0.014(3) -0.015(2) -0.021(3)
O18 0.122(4) 0.050(3) 0.056(3) -0.010(2) 0.013(3) -0.017(3)
C19 0.071(5) 0.054(4) 0.033(3) -0.003(3) -0.002(3) -0.002(4)
C20 0.076(5) 0.077(5) 0.048(4) 0.006(4) 0.002(4) 0.010(4)
C20' 0.081(5) 0.059(5) 0.050(4) 0.006(4) -0.007(4) 0.001(4)
C21 0.087(6) 0.077(5) 0.053(4) 0.011(4) 0.008(4) 0.012(5)
C21' 0.070(5) 0.076(5) 0.067(5) -0.007(5) -0.011(4) 0.022(4)
C22 0.080(6) 0.067(5) 0.047(4) -0.011(4) 0.012(4) -0.002(4)
C23 0.100(6) 0.111(7) 0.084(6) -0.016(5) 0.024(5) -0.004(6)

loop_
_geom_bond_atom_site_label_1
_geom_bond_atom_site_label_2
_geom_bond_distance
_geom_bond_site_symmetry_2
_geom_bond_publ_flag
Se1 C13 1.922(8) . ?
Se1 C2 1.994(5) . ?
S1 O17 1.423(4) . ?
S1 O18 1.426(5) . ?
S1 N8 1.666(5) . ?
S1 C19 1.748(7) . ?
N1 C9 1.353(7) . ?
N1 C2 1.431(7) . ?
C2 C3 1.525(7) . ?
C3 C3A 1.505(7) . ?
C3A C8A 1.349(8) . ?
C3A C3B 1.443(7) . ?
C3B C4 1.374(8) . ?
C3B C7A 1.400(7) . ?
C4 C5 1.390(9) . ?
C5 C6 1.378(10) . ?
C6 C7 1.372(9) . ?
C7 C7A 1.397(8) . ?
C7A N8 1.398(8) . ?
N8 C8A 1.419(6) . ?
C9 O10 1.204(7) . ?
C9 O11 1.343(7) . ?
O11 C12 1.433(7) . ?
C13 C14' 1.363(10) . ?
C13 C14 1.400(9) . ?
C14 C15 1.364(13) . ?
C14' C15' 1.361(13) . ?
C15 C16 1.354(13) . ?
C15' C16 1.388(13) . ?
C19 C20' 1.371(9) . ?
C19 C20 1.380(8) . ?
C20 C21 1.374(9) . ?
C20' C21' 1.389(10) . ?
C21 C22 1.373(9) . ?
C21' C22 1.357(9) . ?
C22 C23 1.516(10) . ?

loop_
_cod_related_entry_id
_cod_related_entry_database
_cod_related_entry_code
1 ChemSpider 9641505
